data_4316612
loop_
_publ_author_name
'Nadia C. M\"osch-Zanetti'
'Dietmar Wurm'
'Manuel Volpe'
'Ganna Lyashenko'
'Bastian Harum'
'Ferdinand Belaj'
'Judith Baumgartner'

_publ_contact_author_address
; Institute of Chemistry,
  Karl-Franzens University Graz,
  Schubertstr. 1,
  A-8010 Graz,
  Austria
;
_publ_contact_author_email ferdinand.belaj@uni-graz.at
_publ_contact_author_fax 43(316)3809835
_publ_contact_author_name 'Ferdinand Belaj'
_publ_contact_author_phone 43(316)3805288
_publ_section_title
;
 Replacement of an Oxo by an Imido Group in Oxotransferase Model
 Compounds: Influence on the Oxygen Atom Transfer
;
_journal_name_full 'Inorganic Chemistry'
_journal_page_first 8914
_journal_page_last 8921
_journal_paper_doi 10.1021/ic101159g
_journal_volume 49
_journal_year 2010
_chemical_compound_source 'synthetical product'
_chemical_formula_moiety 'C30 H42 Mo N4 O2'
_chemical_formula_sum 'C30 H42 Mo N4 O2'
_chemical_formula_weight 586.62
_chemical_name_systematic
; bis[4-[phenyl-imino-kappa-N]-2-pentanonato-kappa-O]bis[tert-butylaminato]-
molybdenum(VI)
;
_space_group_IT_number 2
_symmetry_cell_setting triclinic
_symmetry_space_group_name_Hall '-P 1'
_symmetry_space_group_name_H-M 'P -1'
_atom_sites_solution_hydrogens geom
_atom_sites_solution_primary direct
_atom_sites_solution_secondary difmap
_audit_creation_method SHELXL-97
_cell_angle_alpha 84.994(13)
_cell_angle_beta 79.468(13)
_cell_angle_gamma 70.033(12)
_cell_formula_units_Z 2
_cell_length_a 9.6105(16)
_cell_length_b 11.4339(18)
_cell_length_c 14.540(2)
_cell_measurement_reflns_used 60
_cell_measurement_temperature 95(2)
_cell_measurement_theta_max 19.78
_cell_measurement_theta_min 17.89
_cell_volume 1475.9(4)
_computing_cell_refinement 'local software'
_computing_data_collection 'local software'
_computing_data_reduction 'local software'
_computing_molecular_graphics 'ORTEP (Johnson, 1965)'
_computing_publication_material 'SHELXL-97 (Sheldrick, 1997)'
_computing_structure_refinement 'SHELXL-97 (Sheldrick, 1997)'
_computing_structure_solution 'SHELXS-97 (Sheldrick, 1997)'
_diffrn_ambient_temperature 95(2)
_diffrn_measured_fraction_theta_full 0.997
_diffrn_measured_fraction_theta_max 0.997
_diffrn_measurement_device 'four-circle diffractometer'
_diffrn_measurement_device_type Stoe
_diffrn_measurement_method '\w scans'
_diffrn_radiation_monochromator graphite
_diffrn_radiation_source 'fine-focus sealed tube'
_diffrn_radiation_type MoK\a
_diffrn_radiation_wavelength 0.71069
_diffrn_reflns_av_R_equivalents 0.0241
_diffrn_reflns_av_sigmaI/netI 0.0472
_diffrn_reflns_limit_h_max 13
_diffrn_reflns_limit_h_min -13
_diffrn_reflns_limit_k_max 15
_diffrn_reflns_limit_k_min -16
_diffrn_reflns_limit_l_max 20
_diffrn_reflns_limit_l_min -13
_diffrn_reflns_number 9521
_diffrn_reflns_theta_full 30.00
_diffrn_reflns_theta_max 30.00
_diffrn_reflns_theta_min 2.60
_diffrn_standards_decay_% 0.0
_diffrn_standards_interval_count 100
_diffrn_standards_number 3
_exptl_absorpt_coefficient_mu 0.476
_exptl_absorpt_correction_type none
_exptl_crystal_colour orange
_exptl_crystal_density_diffrn 1.320
_exptl_crystal_density_method 'not measured'
_exptl_crystal_description block
_exptl_crystal_F_000 616
_exptl_crystal_size_max 0.34
_exptl_crystal_size_mid 0.24
_exptl_crystal_size_min 0.20
_refine_diff_density_max 0.461
_refine_diff_density_min -0.439
_refine_diff_density_rms 0.072
_refine_ls_extinction_method none
_refine_ls_goodness_of_fit_ref 1.074
_refine_ls_hydrogen_treatment refU
_refine_ls_matrix_type full
_refine_ls_number_parameters 358
_refine_ls_number_reflns 8588
_refine_ls_number_restraints 0
_refine_ls_restrained_S_all 1.074
_refine_ls_R_factor_all 0.0340
_refine_ls_R_factor_gt 0.0301
_refine_ls_shift/su_max 0.002
_refine_ls_shift/su_mean 0.000
_refine_ls_structure_factor_coef Fsqd
_refine_ls_weighting_details 'calc w=1/[\s^2^(Fo^2^)+(0.0228P)^2^+0.5021P] where P=(Fo^2^+2Fc^2^)/3'
_refine_ls_weighting_scheme calc
_refine_ls_wR_factor_gt 0.0741
_refine_ls_wR_factor_ref 0.0764
_reflns_number_gt 7945
_reflns_number_total 8588
_reflns_threshold_expression >2sigma(I)
_cod_data_source_file ic101159g_si_001_3.cif
_cod_data_source_block dw41
_cod_original_cell_volume 1475.8(4)
_cod_database_code 4316612

loop_
_symmetry_equiv_pos_as_xyz
'x, y, z'
'-x, -y, -z'

loop_
_atom_site_label
_atom_site_type_symbol
_atom_site_fract_x
_atom_site_fract_y
_atom_site_fract_z
_atom_site_U_iso_or_equiv
_atom_site_adp_type
_atom_site_occupancy
_atom_site_symmetry_multiplicity
_atom_site_calc_flag
_atom_site_refinement_flags
_atom_site_disorder_assembly
_atom_site_disorder_group
Mo1 Mo 0.961962(14) 0.731581(12) 0.769357(9) 0.01249(4) Uani 1 1 d . . .
C11 C 1.0532(2) 0.35712(17) 0.67079(15) 0.0306(4) Uani 1 1 d . . .
H111 H 1.1611 0.3428 0.6543 0.049(4) Uiso 1 1 calc R . .
H112 H 1.0190 0.3271 0.6209 0.049(4) Uiso 1 1 calc R . .
H113 H 1.0334 0.3121 0.7295 0.049(4) Uiso 1 1 calc R . .
C12 C 0.97001(18) 0.49462(15) 0.68261(12) 0.0184(3) Uani 1 1 d . . .
O12 O 0.97778(13) 0.53908(10) 0.75831(8) 0.0170(2) Uani 1 1 d . . .
C13 C 0.88866(18) 0.56176(16) 0.61446(12) 0.0196(3) Uani 1 1 d . . .
H13 H 0.9021 0.5216 0.5574 0.027(6) Uiso 1 1 calc R . .
C14 C 0.78720(17) 0.68527(15) 0.62293(11) 0.0174(3) Uani 1 1 d . . .
N14 N 0.78663(14) 0.76443(12) 0.68465(9) 0.0149(2) Uani 1 1 d . . .
C15 C 0.6718(2) 0.72233(19) 0.55828(13) 0.0266(4) Uani 1 1 d . . .
H151 H 0.5713 0.7565 0.5949 0.042(4) Uiso 1 1 calc R . .
H152 H 0.6779 0.6491 0.5253 0.042(4) Uiso 1 1 calc R . .
H153 H 0.6914 0.7855 0.5126 0.042(4) Uiso 1 1 calc R . .
C21 C 0.66473(17) 0.88084(15) 0.69382(12) 0.0170(3) Uani 1 1 d . . .
C22 C 0.55527(18) 0.90041(15) 0.77369(12) 0.0198(3) Uani 1 1 d . . .
H22 H 0.5618 0.8373 0.8213 0.029(3) Uiso 1 1 calc R . .
C23 C 0.43607(19) 1.01274(17) 0.78371(14) 0.0243(3) Uani 1 1 d . . .
H23 H 0.3616 1.0259 0.8382 0.029(3) Uiso 1 1 calc R . .
C24 C 0.4261(2) 1.10528(17) 0.71431(15) 0.0283(4) Uani 1 1 d . . .
H24 H 0.3439 1.1810 0.7206 0.029(3) Uiso 1 1 calc R . .
C25 C 0.5365(2) 1.08676(18) 0.63580(15) 0.0294(4) Uani 1 1 d . . .
H25 H 0.5306 1.1506 0.5888 0.029(3) Uiso 1 1 calc R . .
C26 C 0.6559(2) 0.97523(17) 0.62536(13) 0.0237(3) Uani 1 1 d . . .
H26 H 0.7316 0.9634 0.5715 0.029(3) Uiso 1 1 calc R . .
C31 C 0.6316(2) 0.75975(18) 1.02606(12) 0.0245(3) Uani 1 1 d . . .
H311 H 0.5721 0.8418 1.0038 0.043(4) Uiso 1 1 calc R . .
H312 H 0.6401 0.7641 1.0917 0.043(4) Uiso 1 1 calc R . .
H313 H 0.5822 0.6991 1.0205 0.043(4) Uiso 1 1 calc R . .
C32 C 0.78609(18) 0.71999(15) 0.96778(11) 0.0177(3) Uani 1 1 d . . .
O32 O 0.78941(13) 0.70547(11) 0.88145(8) 0.0175(2) Uani 1 1 d . . .
C33 C 0.91183(19) 0.69900(15) 1.00938(11) 0.0193(3) Uani 1 1 d . . .
H33 H 0.8944 0.7182 1.0736 0.030(6) Uiso 1 1 calc R . .
C34 C 1.06447(18) 0.65151(14) 0.96518(11) 0.0168(3) Uani 1 1 d . . .
N34 N 1.10804(15) 0.65061(12) 0.87312(9) 0.0153(2) Uani 1 1 d . . .
C35 C 1.1767(2) 0.59959(17) 1.03154(12) 0.0221(3) Uani 1 1 d . . .
H351 H 1.2600 0.5291 1.0029 0.042(4) Uiso 1 1 calc R . .
H352 H 1.1275 0.5716 1.0901 0.042(4) Uiso 1 1 calc R . .
H353 H 1.2152 0.6645 1.0445 0.042(4) Uiso 1 1 calc R . .
C41 C 1.26523(17) 0.59127(14) 0.83774(11) 0.0163(3) Uani 1 1 d . . .
C42 C 1.31308(18) 0.47469(15) 0.79821(13) 0.0204(3) Uani 1 1 d . . .
H42 H 1.2423 0.4349 0.7944 0.026(2) Uiso 1 1 calc R . .
C43 C 1.4645(2) 0.41637(16) 0.76432(14) 0.0247(4) Uani 1 1 d . . .
H43 H 1.4965 0.3369 0.7372 0.026(2) Uiso 1 1 calc R . .
C44 C 1.56870(19) 0.47331(16) 0.76979(14) 0.0249(4) Uani 1 1 d . . .
H44 H 1.6720 0.4326 0.7471 0.026(2) Uiso 1 1 calc R . .
C45 C 1.52189(19) 0.59015(17) 0.80854(14) 0.0251(4) Uani 1 1 d . . .
H45 H 1.5931 0.6294 0.8126 0.026(2) Uiso 1 1 calc R . .
C46 C 1.37008(19) 0.64955(16) 0.84144(13) 0.0214(3) Uani 1 1 d . . .
H46 H 1.3378 0.7302 0.8665 0.026(2) Uiso 1 1 calc R . .
N5 N 0.91680(15) 0.88491(12) 0.80379(10) 0.0166(3) Uani 1 1 d . . .
C51 C 0.89046(18) 1.00803(15) 0.83632(12) 0.0184(3) Uani 1 1 d . . .
C52 C 0.7608(2) 1.03786(18) 0.91928(15) 0.0281(4) Uani 1 1 d . . .
H521 H 0.6707 1.0325 0.8999 0.038(4) Uiso 1 1 calc R . .
H522 H 0.7406 1.1222 0.9401 0.038(4) Uiso 1 1 calc R . .
H523 H 0.7882 0.9779 0.9708 0.038(4) Uiso 1 1 calc R . .
C53 C 1.03568(19) 1.00586(17) 0.86726(13) 0.0246(4) Uani 1 1 d . . .
H531 H 1.0606 0.9422 0.9169 0.033(4) Uiso 1 1 calc R . .
H532 H 1.0216 1.0875 0.8909 0.033(4) Uiso 1 1 calc R . .
H533 H 1.1176 0.9865 0.8138 0.033(4) Uiso 1 1 calc R . .
C54 C 0.8515(2) 1.10453(17) 0.75684(15) 0.0309(4) Uani 1 1 d . . .
H541 H 0.9325 1.0825 0.7030 0.039(4) Uiso 1 1 calc R . .
H542 H 0.8394 1.1870 0.7781 0.039(4) Uiso 1 1 calc R . .
H543 H 0.7577 1.1058 0.7386 0.039(4) Uiso 1 1 calc R . .
N6 N 1.10314(15) 0.71491(13) 0.67039(9) 0.0166(3) Uani 1 1 d . . .
C61 C 1.19926(18) 0.75182(15) 0.59319(11) 0.0174(3) Uani 1 1 d . . .
C62 C 1.2502(2) 0.85334(17) 0.62411(13) 0.0245(3) Uani 1 1 d . . .
H621 H 1.1621 0.9251 0.6455 0.028(3) Uiso 1 1 calc R . .
H622 H 1.3134 0.8792 0.5712 0.028(3) Uiso 1 1 calc R . .
H623 H 1.3076 0.8207 0.6754 0.028(3) Uiso 1 1 calc R . .
C63 C 1.1047(2) 0.8032(2) 0.51519(14) 0.0343(5) Uani 1 1 d . . .
H631 H 1.0637 0.7408 0.5005 0.045(4) Uiso 1 1 calc R . .
H632 H 1.1679 0.8227 0.4592 0.045(4) Uiso 1 1 calc R . .
H633 H 1.0222 0.8790 0.5361 0.045(4) Uiso 1 1 calc R . .
C64 C 1.3335(2) 0.63717(18) 0.55949(14) 0.0290(4) Uani 1 1 d . . .
H641 H 1.3919 0.6037 0.6102 0.038(4) Uiso 1 1 calc R . .
H642 H 1.3970 0.6609 0.5056 0.038(4) Uiso 1 1 calc R . .
H643 H 1.2973 0.5736 0.5411 0.038(4) Uiso 1 1 calc R . .

loop_
_atom_site_aniso_label
_atom_site_aniso_U_11
_atom_site_aniso_U_22
_atom_site_aniso_U_33
_atom_site_aniso_U_23
_atom_site_aniso_U_13
_atom_site_aniso_U_12
Mo1 0.01198(6) 0.01263(6) 0.01273(6) -0.00011(4) -0.00288(4) -0.00354(4)
C11 0.0360(10) 0.0201(8) 0.0334(10) -0.0083(7) -0.0106(8) -0.0020(7)
C12 0.0160(7) 0.0174(7) 0.0212(8) -0.0039(6) -0.0009(6) -0.0052(6)
O12 0.0192(5) 0.0161(5) 0.0164(5) -0.0011(4) -0.0027(4) -0.0064(4)
C13 0.0176(7) 0.0229(8) 0.0180(7) -0.0067(6) -0.0025(6) -0.0053(6)
C14 0.0140(7) 0.0228(8) 0.0159(7) -0.0014(6) -0.0023(5) -0.0067(6)
N14 0.0131(6) 0.0162(6) 0.0149(6) 0.0004(5) -0.0027(5) -0.0041(5)
C15 0.0198(8) 0.0341(10) 0.0265(9) -0.0084(7) -0.0108(7) -0.0043(7)
C21 0.0134(6) 0.0172(7) 0.0211(7) -0.0007(6) -0.0062(6) -0.0042(5)
C22 0.0157(7) 0.0188(7) 0.0243(8) -0.0015(6) -0.0031(6) -0.0050(6)
C23 0.0154(7) 0.0228(8) 0.0325(9) -0.0058(7) -0.0034(7) -0.0027(6)
C24 0.0207(8) 0.0208(8) 0.0406(11) -0.0018(7) -0.0132(8) 0.0010(7)
C25 0.0283(9) 0.0234(9) 0.0355(10) 0.0093(7) -0.0149(8) -0.0046(7)
C26 0.0226(8) 0.0248(8) 0.0235(8) 0.0049(7) -0.0077(7) -0.0068(7)
C31 0.0204(8) 0.0286(9) 0.0194(8) -0.0023(7) 0.0025(6) -0.0043(7)
C32 0.0197(7) 0.0147(7) 0.0167(7) -0.0005(5) 0.0003(6) -0.0049(6)
O32 0.0168(5) 0.0209(5) 0.0147(5) -0.0011(4) -0.0007(4) -0.0071(4)
C33 0.0229(8) 0.0208(7) 0.0137(7) -0.0016(6) -0.0024(6) -0.0065(6)
C34 0.0194(7) 0.0143(7) 0.0173(7) -0.0001(5) -0.0053(6) -0.0053(6)
N34 0.0146(6) 0.0148(6) 0.0170(6) -0.0002(5) -0.0040(5) -0.0046(5)
C35 0.0236(8) 0.0243(8) 0.0192(8) 0.0017(6) -0.0092(6) -0.0068(7)
C41 0.0150(7) 0.0160(7) 0.0168(7) 0.0029(5) -0.0058(5) -0.0030(5)
C42 0.0174(7) 0.0179(7) 0.0262(8) -0.0018(6) -0.0045(6) -0.0056(6)
C43 0.0194(8) 0.0189(8) 0.0329(9) -0.0035(7) -0.0023(7) -0.0028(6)
C44 0.0156(7) 0.0204(8) 0.0347(10) 0.0035(7) -0.0023(7) -0.0029(6)
C45 0.0164(7) 0.0221(8) 0.0374(10) 0.0038(7) -0.0069(7) -0.0070(6)
C46 0.0188(7) 0.0175(7) 0.0292(9) -0.0004(6) -0.0069(7) -0.0061(6)
N5 0.0162(6) 0.0150(6) 0.0191(6) 0.0014(5) -0.0078(5) -0.0038(5)
C51 0.0188(7) 0.0156(7) 0.0211(8) -0.0026(6) -0.0043(6) -0.0051(6)
C52 0.0210(8) 0.0265(9) 0.0352(10) -0.0110(8) 0.0008(7) -0.0062(7)
C53 0.0215(8) 0.0265(9) 0.0285(9) -0.0082(7) -0.0051(7) -0.0091(7)
C54 0.0428(11) 0.0161(8) 0.0333(10) 0.0025(7) -0.0160(9) -0.0050(7)
N6 0.0135(6) 0.0216(6) 0.0144(6) 0.0022(5) -0.0043(5) -0.0049(5)
C61 0.0167(7) 0.0212(7) 0.0143(7) 0.0004(6) -0.0017(6) -0.0071(6)
C62 0.0224(8) 0.0250(8) 0.0275(9) -0.0027(7) 0.0004(7) -0.0116(7)
C63 0.0319(10) 0.0572(14) 0.0205(9) 0.0151(9) -0.0106(8) -0.0242(10)
C64 0.0256(9) 0.0259(9) 0.0314(10) -0.0069(7) 0.0092(7) -0.0087(7)

loop_
_atom_type_symbol
_atom_type_description
_atom_type_scat_dispersion_real
_atom_type_scat_dispersion_imag
_atom_type_scat_source
C C 0.0033 0.0016 'International Tables Vol C Tables 4.2.6.8 and 6.1.1.4'
H H 0.0000 0.0000 'International Tables Vol C Tables 4.2.6.8 and 6.1.1.4'
Mo Mo -1.6832 0.6857 'International Tables Vol C Tables 4.2.6.8 and 6.1.1.4'
N N 0.0061 0.0033 'International Tables Vol C Tables 4.2.6.8 and 6.1.1.4'
O O 0.0106 0.0060 'International Tables Vol C Tables 4.2.6.8 and 6.1.1.4'

loop_
_geom_angle_atom_site_label_1
_geom_angle_atom_site_label_2
_geom_angle_atom_site_label_3
_geom_angle
_geom_angle_site_symmetry_1
_geom_angle_site_symmetry_3
_geom_angle_publ_flag
N5 Mo1 N6 104.89(7) . . yes
N5 Mo1 O12 165.47(6) . . yes
N6 Mo1 O12 89.60(6) . . yes
N5 Mo1 N14 97.83(6) . . yes
N6 Mo1 N14 92.85(6) . . yes
O12 Mo1 N14 82.13(5) . . yes
N5 Mo1 N34 94.51(6) . . yes
N6 Mo1 N34 97.70(6) . . yes
O12 Mo1 N34 82.35(5) . . yes
N14 Mo1 N34 161.15(5) . . yes
N5 Mo1 O32 89.72(6) . . yes
N6 Mo1 O32 165.24(6) . . yes
O12 Mo1 O32 75.84(5) . . yes
N14 Mo1 O32 82.86(5) . . yes
N34 Mo1 O32 83.01(5) . . yes
C12 C11 H111 109.5 . . ?
C12 C11 H112 109.5 . . ?
H111 C11 H112 109.5 . . ?
C12 C11 H113 109.5 . . ?
H111 C11 H113 109.5 . . ?
H112 C11 H113 109.5 . . ?
O12 C12 C13 125.03(15) . . ?
O12 C12 C11 115.52(15) . . ?
C13 C12 C11 119.42(15) . . ?
C12 O12 Mo1 122.86(10) . . yes
C12 C13 C14 125.37(15) . . ?
C12 C13 H13 117.3 . . ?
C14 C13 H13 117.3 . . ?
N14 C14 C13 123.97(15) . . ?
N14 C14 C15 120.56(15) . . ?
C13 C14 C15 115.43(15) . . ?
C14 N14 C21 117.73(13) . . yes
C14 N14 Mo1 124.11(11) . . yes
C21 N14 Mo1 118.13(10) . . yes
C14 C15 H151 109.5 . . ?
C14 C15 H152 109.5 . . ?
H151 C15 H152 109.5 . . ?
C14 C15 H153 109.5 . . ?
H151 C15 H153 109.5 . . ?
H152 C15 H153 109.5 . . ?
C22 C21 C26 119.48(15) . . ?
C22 C21 N14 119.27(14) . . ?
C26 C21 N14 121.24(15) . . ?
C21 C22 C23 120.05(16) . . ?
C21 C22 H22 120.0 . . ?
C23 C22 H22 120.0 . . ?
C24 C23 C22 120.19(17) . . ?
C24 C23 H23 119.9 . . ?
C22 C23 H23 119.9 . . ?
C25 C24 C23 119.75(17) . . ?
C25 C24 H24 120.1 . . ?
C23 C24 H24 120.1 . . ?
C24 C25 C26 120.45(18) . . ?
C24 C25 H25 119.8 . . ?
C26 C25 H25 119.8 . . ?
C25 C26 C21 120.06(17) . . ?
C25 C26 H26 120.0 . . ?
C21 C26 H26 120.0 . . ?
C32 C31 H311 109.5 . . ?
C32 C31 H312 109.5 . . ?
H311 C31 H312 109.5 . . ?
C32 C31 H313 109.5 . . ?
H311 C31 H313 109.5 . . ?
H312 C31 H313 109.5 . . ?
O32 C32 C33 124.76(15) . . ?
O32 C32 C31 115.07(15) . . ?
C33 C32 C31 120.15(15) . . ?
C32 O32 Mo1 124.13(11) . . yes
C32 C33 C34 126.43(15) . . ?
C32 C33 H33 116.8 . . ?
C34 C33 H33 116.8 . . ?
N34 C34 C33 123.82(15) . . ?
N34 C34 C35 121.32(15) . . ?
C33 C34 C35 114.86(14) . . ?
C34 N34 C41 117.90(13) . . yes
C34 N34 Mo1 125.54(11) . . yes
C41 N34 Mo1 116.56(10) . . yes
C34 C35 H351 109.5 . . ?
C34 C35 H352 109.5 . . ?
H351 C35 H352 109.5 . . ?
C34 C35 H353 109.5 . . ?
H351 C35 H353 109.5 . . ?
H352 C35 H353 109.5 . . ?
C42 C41 C46 119.31(15) . . ?
C42 C41 N34 119.60(14) . . ?
C46 C41 N34 121.08(14) . . ?
C41 C42 C43 120.08(16) . . ?
C41 C42 H42 120.0 . . ?
C43 C42 H42 120.0 . . ?
C44 C43 C42 120.49(16) . . ?
C44 C43 H43 119.8 . . ?
C42 C43 H43 119.8 . . ?
C43 C44 C45 119.87(16) . . ?
C43 C44 H44 120.1 . . ?
C45 C44 H44 120.1 . . ?
C44 C45 C46 119.79(16) . . ?
C44 C45 H45 120.1 . . ?
C46 C45 H45 120.1 . . ?
C45 C46 C41 120.44(16) . . ?
C45 C46 H46 119.8 . . ?
C41 C46 H46 119.8 . . ?
C51 N5 Mo1 175.12(11) . . yes
N5 C51 C54 109.78(14) . . ?
N5 C51 C53 107.04(13) . . ?
C54 C51 C53 110.43(15) . . ?
N5 C51 C52 109.33(14) . . ?
C54 C51 C52 109.94(15) . . ?
C53 C51 C52 110.27(15) . . ?
C51 C52 H521 109.5 . . ?
C51 C52 H522 109.5 . . ?
H521 C52 H522 109.5 . . ?
C51 C52 H523 109.5 . . ?
H521 C52 H523 109.5 . . ?
H522 C52 H523 109.5 . . ?
C51 C53 H531 109.5 . . ?
C51 C53 H532 109.5 . . ?
H531 C53 H532 109.5 . . ?
C51 C53 H533 109.5 . . ?
H531 C53 H533 109.5 . . ?
H532 C53 H533 109.5 . . ?
C51 C54 H541 109.5 . . ?
C51 C54 H542 109.5 . . ?
H541 C54 H542 109.5 . . ?
C51 C54 H543 109.5 . . ?
H541 C54 H543 109.5 . . ?
H542 C54 H543 109.5 . . ?
C61 N6 Mo1 158.15(12) . . yes
N6 C61 C64 109.03(14) . . ?
N6 C61 C62 109.82(13) . . ?
C64 C61 C62 111.42(14) . . ?
N6 C61 C63 106.53(13) . . ?
C64 C61 C63 109.96(16) . . ?
C62 C61 C63 109.95(15) . . ?
C61 C62 H621 109.5 . . ?
C61 C62 H622 109.5 . . ?
H621 C62 H622 109.5 . . ?
C61 C62 H623 109.5 . . ?
H621 C62 H623 109.5 . . ?
H622 C62 H623 109.5 . . ?
C61 C63 H631 109.5 . . ?
C61 C63 H632 109.5 . . ?
H631 C63 H632 109.5 . . ?
C61 C63 H633 109.5 . . ?
H631 C63 H633 109.5 . . ?
H632 C63 H633 109.5 . . ?
C61 C64 H641 109.5 . . ?
C61 C64 H642 109.5 . . ?
H641 C64 H642 109.5 . . ?
C61 C64 H643 109.5 . . ?
H641 C64 H643 109.5 . . ?
H642 C64 H643 109.5 . . ?

loop_
_geom_bond_atom_site_label_1
_geom_bond_atom_site_label_2
_geom_bond_distance
_geom_bond_site_symmetry_2
_geom_bond_publ_flag
Mo1 N5 1.7512(14) . yes
Mo1 N6 1.7622(14) . yes
Mo1 O12 2.1720(12) . yes
Mo1 N14 2.1779(13) . yes
Mo1 N34 2.1788(14) . yes
Mo1 O32 2.1819(12) . yes
C11 C12 1.509(2) . ?
C11 H111 0.9800 . ?
C11 H112 0.9800 . ?
C11 H113 0.9800 . ?
C12 O12 1.276(2) . yes
C12 C13 1.387(2) . ?
C13 C14 1.416(2) . ?
C13 H13 0.9500 . ?
C14 N14 1.327(2) . yes
C14 C15 1.511(2) . ?
N14 C21 1.439(2) . yes
C15 H151 0.9800 . ?
C15 H152 0.9800 . ?
C15 H153 0.9800 . ?
C21 C22 1.394(2) . ?
C21 C26 1.394(2) . ?
C22 C23 1.396(2) . ?
C22 H22 0.9500 . ?
C23 C24 1.388(3) . ?
C23 H23 0.9500 . ?
C24 C25 1.385(3) . ?
C24 H24 0.9500 . ?
C25 C26 1.392(3) . ?
C25 H25 0.9500 . ?
C26 H26 0.9500 . ?
C31 C32 1.508(2) . ?
C31 H311 0.9800 . ?
C31 H312 0.9800 . ?
C31 H313 0.9800 . ?
C32 O32 1.274(2) . yes
C32 C33 1.388(2) . ?
C33 C34 1.425(2) . ?
C33 H33 0.9500 . ?
C34 N34 1.327(2) . yes
C34 C35 1.513(2) . ?
N34 C41 1.444(2) . yes
C35 H351 0.9800 . ?
C35 H352 0.9800 . ?
C35 H353 0.9800 . ?
C41 C42 1.392(2) . ?
C41 C46 1.395(2) . ?
C42 C43 1.392(2) . ?
C42 H42 0.9500 . ?
C43 C44 1.385(3) . ?
C43 H43 0.9500 . ?
C44 C45 1.390(3) . ?
C44 H44 0.9500 . ?
C45 C46 1.394(2) . ?
C45 H45 0.9500 . ?
C46 H46 0.9500 . ?
N5 C51 1.449(2) . yes
C51 C54 1.532(2) . ?
C51 C53 1.535(2) . ?
C51 C52 1.535(2) . ?
C52 H521 0.9800 . ?
C52 H522 0.9800 . ?
C52 H523 0.9800 . ?
C53 H531 0.9800 . ?
C53 H532 0.9800 . ?
C53 H533 0.9800 . ?
C54 H541 0.9800 . ?
C54 H542 0.9800 . ?
C54 H543 0.9800 . ?
N6 C61 1.448(2) . yes
C61 C64 1.532(2) . ?
C61 C62 1.532(2) . ?
C61 C63 1.534(2) . ?
C62 H621 0.9800 . ?
C62 H622 0.9800 . ?
C62 H623 0.9800 . ?
C63 H631 0.9800 . ?
C63 H632 0.9800 . ?
C63 H633 0.9800 . ?
C64 H641 0.9800 . ?
C64 H642 0.9800 . ?
C64 H643 0.9800 . ?

loop_
_geom_torsion_atom_site_label_1
_geom_torsion_atom_site_label_2
_geom_torsion_atom_site_label_3
_geom_torsion_atom_site_label_4
_geom_torsion
_geom_torsion_site_symmetry_1
_geom_torsion_site_symmetry_2
_geom_torsion_site_symmetry_3
_geom_torsion_site_symmetry_4
_geom_torsion_publ_flag
C13 C12 O12 Mo1 -30.5(2) . . . . ?
C11 C12 O12 Mo1 151.66(13) . . . . ?
N5 Mo1 O12 C12 132.0(2) . . . . ?
N6 Mo1 O12 C12 -51.77(12) . . . . ?
N14 Mo1 O12 C12 41.16(12) . . . . ?
N34 Mo1 O12 C12 -149.59(12) . . . . ?
O32 Mo1 O12 C12 125.73(12) . . . . ?
O12 C12 C13 C14 -8.3(3) . . . . ?
C11 C12 C13 C14 169.50(17) . . . . ?
C12 C13 C14 N14 19.4(3) . . . . ?
C12 C13 C14 C15 -158.36(17) . . . . ?
C13 C14 N14 C21 -171.79(15) . . . . ?
C15 C14 N14 C21 5.9(2) . . . . ?
C13 C14 N14 Mo1 10.2(2) . . . . ?
C15 C14 N14 Mo1 -172.07(12) . . . . ?
N5 Mo1 N14 C14 163.59(13) . . . . ?
N6 Mo1 N14 C14 58.13(13) . . . . ?
O12 Mo1 N14 C14 -31.08(13) . . . . ?
N34 Mo1 N14 C14 -66.0(2) . . . . ?
O32 Mo1 N14 C14 -107.69(13) . . . . ?
N5 Mo1 N14 C21 -14.37(12) . . . . ?
N6 Mo1 N14 C21 -119.83(12) . . . . ?
O12 Mo1 N14 C21 150.97(11) . . . . ?
N34 Mo1 N14 C21 116.08(16) . . . . ?
O32 Mo1 N14 C21 74.36(11) . . . . ?
C14 N14 C21 C22 107.91(18) . . . . ?
Mo1 N14 C21 C22 -74.00(17) . . . . ?
C14 N14 C21 C26 -73.5(2) . . . . ?
Mo1 N14 C21 C26 104.59(16) . . . . ?
C26 C21 C22 C23 1.5(2) . . . . ?
N14 C21 C22 C23 -179.91(15) . . . . ?
C21 C22 C23 C24 0.0(3) . . . . ?
C22 C23 C24 C25 -1.2(3) . . . . ?
C23 C24 C25 C26 1.0(3) . . . . ?
C24 C25 C26 C21 0.4(3) . . . . ?
C22 C21 C26 C25 -1.7(3) . . . . ?
N14 C21 C26 C25 179.74(16) . . . . ?
C33 C32 O32 Mo1 -30.4(2) . . . . ?
C31 C32 O32 Mo1 151.19(11) . . . . ?
N5 Mo1 O32 C32 -57.93(13) . . . . ?
N6 Mo1 O32 C32 130.3(2) . . . . ?
O12 Mo1 O32 C32 120.49(13) . . . . ?
N14 Mo1 O32 C32 -155.86(13) . . . . ?
N34 Mo1 O32 C32 36.65(13) . . . . ?
O32 C32 C33 C34 -3.8(3) . . . . ?
C31 C32 C33 C34 174.44(16) . . . . ?
C32 C33 C34 N34 18.1(3) . . . . ?
C32 C33 C34 C35 -161.25(16) . . . . ?
C33 C34 N34 C41 -175.49(14) . . . . ?
C35 C34 N34 C41 3.9(2) . . . . ?
C33 C34 N34 Mo1 4.5(2) . . . . ?
C35 C34 N34 Mo1 -176.13(11) . . . . ?
N5 Mo1 N34 C34 65.40(14) . . . . ?
N6 Mo1 N34 C34 171.11(13) . . . . ?
O12 Mo1 N34 C34 -100.33(13) . . . . ?
N14 Mo1 N34 C34 -65.5(2) . . . . ?
O32 Mo1 N34 C34 -23.76(13) . . . . ?
N5 Mo1 N34 C41 -114.59(11) . . . . ?
N6 Mo1 N34 C41 -8.88(12) . . . . ?
O12 Mo1 N34 C41 79.68(11) . . . . ?
N14 Mo1 N34 C41 114.54(16) . . . . ?
O32 Mo1 N34 C41 156.25(11) . . . . ?
C34 N34 C41 C42 104.53(18) . . . . ?
Mo1 N34 C41 C42 -75.47(17) . . . . ?
C34 N34 C41 C46 -76.3(2) . . . . ?
Mo1 N34 C41 C46 103.73(15) . . . . ?
C46 C41 C42 C43 1.1(3) . . . . ?
N34 C41 C42 C43 -179.66(16) . . . . ?
C41 C42 C43 C44 0.2(3) . . . . ?
C42 C43 C44 C45 -0.6(3) . . . . ?
C43 C44 C45 C46 -0.2(3) . . . . ?
C44 C45 C46 C41 1.5(3) . . . . ?
C42 C41 C46 C45 -2.0(3) . . . . ?
N34 C41 C46 C45 178.84(16) . . . . ?
N5 Mo1 N6 C61 -11.9(3) . . . . ?
O12 Mo1 N6 C61 169.1(3) . . . . ?
N14 Mo1 N6 C61 87.0(3) . . . . ?
N34 Mo1 N6 C61 -108.7(3) . . . . ?
O32 Mo1 N6 C61 159.6(2) . . . . ?
Mo1 N6 C61 C64 162.9(3) . . . . ?
Mo1 N6 C61 C62 40.5(4) . . . . ?
Mo1 N6 C61 C63 -78.5(3) . . . . ?
